data_7028253
loop_
_publ_author_name
'Bezuidenhout, Daniela I.'
'van der Westhuizen, Belinda'
'Rosenthal, Amos J.'
'W\"orle, Michael'
'Liles, David C.'
'Fern\'andez, Israel'

_publ_section_title
;
 Fischer-type gold(I) carbene complexes stabilized by aurophilic
 interactions.
;
_journal_issue 2
_journal_name_full 'Dalton transactions (Cambridge, England : 2003)'
_journal_page_first 398
_journal_page_last 401
_journal_paper_doi 10.1039/c3dt52961d
_journal_volume 43
_journal_year 2014
_chemical_formula_moiety C6H6Au1Cl1O1S1
_chemical_formula_sum 'C6 H6 Au Cl O S'
_chemical_formula_weight 358.60
_chemical_name_common '(methoxy(thiophen-2-yl)methylidene) gold(I) chloride'
_chemical_name_systematic '(methoxy(thiophen-2-yl)methylidene) gold(I) chloride'
_space_group_IT_number 14
_symmetry_cell_setting monoclinic
_symmetry_Int_Tables_number 14
_symmetry_space_group_name_Hall '-P 2ybc'
_symmetry_space_group_name_H-M 'P 1 21/c 1'
_atom_sites_solution_hydrogens geom
_atom_sites_solution_primary direct
_atom_sites_solution_secondary difmap
_audit_creation_method SHELXL-97
_cell_angle_alpha 90.00
_cell_angle_beta 95.045(2)
_cell_angle_gamma 90.00
_cell_formula_units_Z 4
_cell_length_a 9.4467(3)
_cell_length_b 13.4936(4)
_cell_length_c 6.5606(2)
_cell_measurement_reflns_used 7976
_cell_measurement_temperature 100(2)
_cell_measurement_theta_max 32.57
_cell_measurement_theta_min 2.16
_cell_volume 833.04(4)
_computing_cell_refinement 'Bruker APEX2'
_computing_data_collection 'Bruker APEX2'
_computing_data_reduction 'Bruker APEX2'
_computing_molecular_graphics 'Ortep 3v2'
_computing_publication_material 'Ortep 3v2'
_computing_structure_refinement 'SHELXL-97 (Sheldrick, 1997)'
_computing_structure_solution 'SHELXS-97 (Sheldrick, 1990)'
_diffrn_ambient_temperature 100(2)
_diffrn_measured_fraction_theta_full 0.987
_diffrn_measured_fraction_theta_max 0.841
_diffrn_measurement_device_type 'Bruker APEX-II CCD'
_diffrn_measurement_method '\f and \w scans'
_diffrn_radiation_monochromator graphite
_diffrn_radiation_probe x-ray
_diffrn_radiation_source 'fine-focus sealed tube'
_diffrn_radiation_type MoK\a
_diffrn_radiation_wavelength 0.71073
_diffrn_reflns_av_R_equivalents 0.0000
_diffrn_reflns_av_sigmaI/netI 0.0296
_diffrn_reflns_limit_h_max 13
_diffrn_reflns_limit_h_min -14
_diffrn_reflns_limit_k_max 21
_diffrn_reflns_limit_k_min 0
_diffrn_reflns_limit_l_max 10
_diffrn_reflns_limit_l_min 0
_diffrn_reflns_number 3023
_diffrn_reflns_theta_full 30.50
_diffrn_reflns_theta_max 34.72
_diffrn_reflns_theta_min 2.16
_exptl_absorpt_coefficient_mu 18.158
_exptl_absorpt_correction_T_max 0.114928
_exptl_absorpt_correction_T_min 0.036167
_exptl_absorpt_correction_type empirical
_exptl_absorpt_process_details 'TWINABS - Bruker AXS scaling for twinned crystals - Version 2008/4'
_exptl_crystal_colour red
_exptl_crystal_density_diffrn 2.859
_exptl_crystal_density_method 'not measured'
_exptl_crystal_description Needle
_exptl_crystal_F_000 648
_exptl_crystal_recrystallization_method 'DCM solution layered with hexanes'
_exptl_crystal_size_max 0.47
_exptl_crystal_size_mid 0.13
_exptl_crystal_size_min 0.03
_refine_diff_density_max 1.323
_refine_diff_density_min -1.268
_refine_diff_density_rms 0.210
_refine_ls_extinction_method none
_refine_ls_goodness_of_fit_ref 1.073
_refine_ls_hydrogen_treatment constr
_refine_ls_matrix_type full
_refine_ls_number_parameters 109
_refine_ls_number_reflns 3023
_refine_ls_number_restraints 72
_refine_ls_restrained_S_all 1.061
_refine_ls_R_factor_all 0.0365
_refine_ls_R_factor_gt 0.0231
_refine_ls_shift/su_max 0.002
_refine_ls_shift/su_mean 0.000
_refine_ls_structure_factor_coef Fsqd
_refine_ls_weighting_details 'calc w=1/[\s^2^(Fo^2^)+(0.0320P)^2^+0.3878P] where P=(Fo^2^+2Fc^2^)/3'
_refine_ls_weighting_scheme calc
_refine_ls_wR_factor_gt 0.0611
_refine_ls_wR_factor_ref 0.0649
_reflns_number_gt 2334
_reflns_number_total 3023
_reflns_threshold_expression >2sigma(I)
_cod_data_source_file c3dt52961d.txt
_cod_data_source_block final_hklf5_part_abs
_cod_original_sg_symbol_H-M 'P 21/c'
_cod_original_formula_sum C6H6Au1Cl1O1S1
_cod_database_code 7028253

loop_
_symmetry_equiv_pos_as_xyz
'x, y, z'
'-x, y+1/2, -z+1/2'
'-x, -y, -z'
'x, -y-1/2, z-1/2'

loop_
_atom_site_label
_atom_site_type_symbol
_atom_site_fract_x
_atom_site_fract_y
_atom_site_fract_z
_atom_site_U_iso_or_equiv
_atom_site_adp_type
_atom_site_occupancy
_atom_site_symmetry_multiplicity
_atom_site_calc_flag
_atom_site_refinement_flags
_atom_site_disorder_assembly
_atom_site_disorder_group
Au1 Au 0.743797(13) 0.752154(10) 0.70130(2) 0.01755(5) Uani 1 1 d . . .
Cl1 Cl 0.58317(9) 0.88054(7) 0.68343(16) 0.02221(18) Uani 1 1 d . . .
S1A S 1.14243(12) 0.55069(9) 0.7739(2) 0.0253(3) Uani 0.909(4) 1 d PDU A 1
C1A C 1.2871(6) 0.6259(5) 0.787(3) 0.0239(10) Uani 0.909(4) 1 d PDU A 1
H1A H 1.3818 0.6016 0.8052 0.029 Uiso 0.909(4) 1 calc PR A 1
C2A C 1.2555(5) 0.7230(5) 0.7689(15) 0.0245(11) Uani 0.909(4) 1 d PDU A 1
H2A H 1.3255 0.7737 0.7741 0.029 Uiso 0.909(4) 1 calc PR A 1
C3A C 1.1044(5) 0.7428(5) 0.7409(8) 0.0236(9) Uani 0.909(4) 1 d PDU A 1
H3A H 1.0620 0.8065 0.7258 0.028 Uiso 0.909(4) 1 calc PR A 1
C4A C 1.0303(5) 0.6519(4) 0.7396(7) 0.0173(11) Uani 0.909(4) 1 d PDU A 1
S1B S 1.1007(15) 0.7816(11) 0.746(3) 0.0253(3) Uani 0.091(4) 1 d PDU A 2
C1B C 1.270(3) 0.738(3) 0.75(2) 0.0239(10) Uani 0.091(4) 1 d PDU A 2
H1B H 1.3507 0.7789 0.7403 0.029 Uiso 0.091(4) 1 calc PR A 2
C2B C 1.278(4) 0.639(3) 0.78(3) 0.0245(11) Uani 0.091(4) 1 d PDU A 2
H2B H 1.3655 0.6039 0.8045 0.029 Uiso 0.091(4) 1 calc PR A 2
C3B C 1.140(5) 0.590(2) 0.763(9) 0.0236(9) Uani 0.091(4) 1 d PDU A 2
H3B H 1.1236 0.5214 0.7440 0.028 Uiso 0.091(4) 1 calc PR A 2
C4B C 1.036(4) 0.663(2) 0.780(11) 0.0173(11) Uani 0.091(4) 1 d PDU A 2
O1 O 0.8428(3) 0.5474(2) 0.7157(5) 0.0219(5) Uani 1 1 d . A .
C5 C 0.8789(4) 0.6406(3) 0.7194(6) 0.0194(7) Uani 1 1 d . . .
C6 C 0.6929(4) 0.5219(3) 0.6983(7) 0.0247(8) Uani 1 1 d . . .
H6A H 0.6435 0.5595 0.5858 0.037 Uiso 1 1 calc R A .
H6B H 0.6522 0.5381 0.8265 0.037 Uiso 1 1 calc R . .
H6C H 0.6819 0.4508 0.6708 0.037 Uiso 1 1 calc R . .

loop_
_atom_site_aniso_label
_atom_site_aniso_U_11
_atom_site_aniso_U_22
_atom_site_aniso_U_33
_atom_site_aniso_U_23
_atom_site_aniso_U_13
_atom_site_aniso_U_12
Au1 0.01449(8) 0.01646(7) 0.02176(8) 0.00052(6) 0.00189(6) 0.00054(5)
Cl1 0.0173(4) 0.0191(4) 0.0302(4) 0.0007(4) 0.0020(4) 0.0039(3)
S1A 0.0198(5) 0.0241(6) 0.0319(6) 0.0008(6) 0.0020(4) 0.0049(5)
C1A 0.0155(17) 0.031(3) 0.025(3) 0.002(3) 0.001(2) 0.0035(17)
C2A 0.020(2) 0.028(2) 0.026(3) 0.000(2) 0.005(2) 0.0000(16)
C3A 0.0156(19) 0.036(3) 0.0195(19) 0.002(2) 0.0020(16) 0.0023(19)
C4A 0.0194(16) 0.0189(18) 0.014(3) -0.0029(16) 0.0024(16) 0.0026(14)
S1B 0.0198(5) 0.0241(6) 0.0319(6) 0.0008(6) 0.0020(4) 0.0049(5)
C1B 0.0155(17) 0.031(3) 0.025(3) 0.002(3) 0.001(2) 0.0035(17)
C2B 0.020(2) 0.028(2) 0.026(3) 0.000(2) 0.005(2) 0.0000(16)
C3B 0.0156(19) 0.036(3) 0.0195(19) 0.002(2) 0.0020(16) 0.0023(19)
C4B 0.0194(16) 0.0189(18) 0.014(3) -0.0029(16) 0.0024(16) 0.0026(14)
O1 0.0195(12) 0.0189(13) 0.0278(14) -0.0003(12) 0.0052(11) -0.0013(10)
C5 0.0214(17) 0.0215(18) 0.0157(16) -0.0008(15) 0.0031(14) 0.0009(14)
C6 0.0191(18) 0.0216(19) 0.034(2) -0.0021(18) 0.0045(17) -0.0051(14)

loop_
_atom_type_symbol
_atom_type_description
_atom_type_scat_dispersion_real
_atom_type_scat_dispersion_imag
_atom_type_scat_source
C C 0.0033 0.0016 'International Tables Vol C Tables 4.2.6.8 and 6.1.1.4'
H H 0.0000 0.0000 'International Tables Vol C Tables 4.2.6.8 and 6.1.1.4'
O O 0.0106 0.0060 'International Tables Vol C Tables 4.2.6.8 and 6.1.1.4'
Cl Cl 0.1484 0.1585 'International Tables Vol C Tables 4.2.6.8 and 6.1.1.4'
Au Au -2.0133 8.8022 'International Tables Vol C Tables 4.2.6.8 and 6.1.1.4'
S S 0.1246 0.1234 'International Tables Vol C Tables 4.2.6.8 and 6.1.1.4'

loop_
_geom_angle_atom_site_label_1
_geom_angle_atom_site_label_2
_geom_angle_atom_site_label_3
_geom_angle
_geom_angle_site_symmetry_1
_geom_angle_site_symmetry_3
C5 Au1 Cl1 178.91(11) . .
C5 Au1 Au1 89.41(11) . 4_575
Cl1 Au1 Au1 91.17(3) . 4_575
C5 Au1 Au1 89.04(11) . 4_576
Cl1 Au1 Au1 90.36(3) . 4_576
Au1 Au1 Au1 177.969(9) 4_575 4_576
C1A S1A C4A 90.9(2) . .
C2A C1A S1A 113.9(4) . .
C2A C1A H1A 123.0 . .
S1A C1A H1A 123.0 . .
C1A C2A C3A 113.5(5) . .
C1A C2A H2A 123.2 . .
C3A C2A H2A 123.2 . .
C4A C3A C2A 108.9(5) . .
C4A C3A H3A 125.6 . .
C2A C3A H3A 125.6 . .
C3A C4A C5 125.7(4) . .
C3A C4A S1A 112.8(3) . .
C5 C4A S1A 121.5(3) . .
C1B S1B C4B 91.1(14) . .
C2B C1B S1B 113(2) . .
C2B C1B H1B 123.6 . .
S1B C1B H1B 123.6 . .
C1B C2B C3B 113(2) . .
C1B C2B H2B 123.3 . .
C3B C2B H2B 123.3 . .
C4B C3B C2B 108(2) . .
C4B C3B H3B 125.9 . .
C2B C3B H3B 125.9 . .
C3B C4B C5 121(3) . .
C3B C4B S1B 112.2(17) . .
C5 C4B S1B 120(3) . .
C5 O1 C6 118.8(3) . .
O1 C5 C4A 111.2(3) . .
O1 C5 C4B 116.4(12) . .
C4A C5 C4B 11(2) . .
O1 C5 Au1 124.7(3) . .
C4A C5 Au1 124.1(3) . .
C4B C5 Au1 118.0(12) . .
O1 C6 H6A 109.5 . .
O1 C6 H6B 109.5 . .
H6A C6 H6B 109.5 . .
O1 C6 H6C 109.5 . .
H6A C6 H6C 109.5 . .
H6B C6 H6C 109.5 . .

loop_
_geom_bond_atom_site_label_1
_geom_bond_atom_site_label_2
_geom_bond_distance
_geom_bond_site_symmetry_2
Au1 C5 1.970(4) .
Au1 Cl1 2.2991(9) .
Au1 Au1 3.2808 4_575
Au1 Au1 3.28083(11) 4_576
S1A C1A 1.698(6) .
S1A C4A 1.731(5) .
C1A C2A 1.348(7) .
C1A H1A 0.9500 .
C2A C3A 1.448(7) .
C2A H2A 0.9500 .
C3A C4A 1.412(7) .
C3A H3A 0.9500 .
C4A C5 1.432(6) .
S1B C1B 1.70(2) .
S1B C4B 1.73(2) .
C1B C2B 1.350(19) .
C1B H1B 0.9500 .
C2B C3B 1.45(2) .
C2B H2B 0.9500 .
C3B C4B 1.41(2) .
C3B H3B 0.9500 .
C4B C5 1.53(4) .
O1 C5 1.304(4) .
O1 C6 1.452(4) .
C6 H6A 0.9800 .
C6 H6B 0.9800 .
C6 H6C 0.9800 .
